data_1544432
loop_
_publ_author_name
'Toda, K.'
'Uematsu, K.'
'Sato, M.'

_publ_section_title
;
 Structure determination of new layered perovskite compound, NaLaTa2O7,
 synthesized by ion-exchange reaction
;
_journal_name_full 'Journal of the Ceramic Society of Japan'
_journal_page_first 482
_journal_page_last 485
_journal_volume 105
_journal_year 1997
_chemical_formula_sum 'La Na O7 Ta2'
_chemical_name_common NaLaTa2O7
_space_group_IT_number 139
_space_group_name_H-M_alt 'I 4/m m m'
_symmetry_space_group_name_Hall '-I 4 2'
_symmetry_space_group_name_H-M 'I 4/m m m'
_cell_angle_alpha 90
_cell_angle_beta 90
_cell_angle_gamma 90
_cell_formula_units_Z 2
_cell_length_a 3.8955(4)
_cell_length_b 3.8955(4)
_cell_length_c 21.436(2)
_cell_volume 325.29(6)
_cod_data_source_file NaLaTa2O7.cif
_cod_data_source_block NaLaTa2O7
_cod_original_formula_sum 'Na La Ta2 O7'
_cod_database_code 1544432

loop_
_space_group_symop_operation_xyz
'x, y, z'
'-x, -y, -z'
'-x, -y, z'
'x, y, -z'
'-y, x, z'
'y, -x, -z'
'y, -x, z'
'-y, x, -z'
'-x, y, -z'
'x, -y, z'
'x, -y, -z'
'-x, y, z'
'y, x, -z'
'-y, -x, z'
'-y, -x, -z'
'y, x, z'
'x+1/2, y+1/2, z+1/2'
'-x+1/2, -y+1/2, -z+1/2'
'-x+1/2, -y+1/2, z+1/2'
'x+1/2, y+1/2, -z+1/2'
'-y+1/2, x+1/2, z+1/2'
'y+1/2, -x+1/2, -z+1/2'
'y+1/2, -x+1/2, z+1/2'
'-y+1/2, x+1/2, -z+1/2'
'-x+1/2, y+1/2, -z+1/2'
'x+1/2, -y+1/2, z+1/2'
'x+1/2, -y+1/2, -z+1/2'
'-x+1/2, y+1/2, z+1/2'
'y+1/2, x+1/2, -z+1/2'
'-y+1/2, -x+1/2, z+1/2'
'-y+1/2, -x+1/2, -z+1/2'
'y+1/2, x+1/2, z+1/2'

loop_
_atom_site_label
_atom_site_occupancy
_atom_site_fract_x
_atom_site_fract_y
_atom_site_fract_z
_atom_site_adp_type
_atom_site_B_iso_or_equiv
_atom_site_type_symbol
Na 0.5000 0.000000 0.500000 0.250000 Biso 1.000000 Na
La 1.0 0.000000 0.000000 0.000000 Biso 1.000000 La
Ta 1.0 0.000000 0.000000 0.3944(4) Biso 1.000000 Ta
O1 1.0 0.000000 0.000000 0.500000 Biso 1.000000 O
O2 1.0 0.000000 0.500000 0.084(3) Biso 1.000000 O
O3 1.0 0.000000 0.000000 0.311(4) Biso 1.000000 O
